data_7105595
loop_
_publ_author_name
'Wu, Jin-Ji'
'Cao, Man-Li'
'Ye, Bao-Hui'

_publ_section_title
;
 Spontaneous chiral resolution of mer-[Co(II)(N,N,O-L3)2] enantiomers
 mediated by pi-pi interactions.
;
_journal_issue 21
_journal_name_full 'Chemical communications (Cambridge, England)'
_journal_page_first 3687
_journal_page_last 3689
_journal_paper_doi 10.1039/c002167a
_journal_volume 46
_journal_year 2010
_chemical_formula_sum 'C36 H20 Cl4 Fe N6 O2'
_chemical_formula_weight 766.23
_chemical_name_systematic
;
?
;
_space_group_IT_number 15
_symmetry_cell_setting monoclinic
_symmetry_space_group_name_Hall '-C 2yc'
_symmetry_space_group_name_H-M 'C 1 2/c 1'
_atom_sites_solution_hydrogens geom
_atom_sites_solution_primary direct
_atom_sites_solution_secondary difmap
_audit_creation_method SHELXL-97
_cell_angle_alpha 90.00
_cell_angle_beta 115.3170(10)
_cell_angle_gamma 90.00
_cell_formula_units_Z 4
_cell_length_a 17.7789(13)
_cell_length_b 12.3126(9)
_cell_length_c 16.0946(12)
_cell_measurement_reflns_used 3128
_cell_measurement_temperature 293(2)
_cell_measurement_theta_max 26.00
_cell_measurement_theta_min 2.08
_cell_volume 3184.8(4)
_computing_cell_refinement 'Bruker SMART'
_computing_data_collection 'Bruker SMART'
_computing_data_reduction 'Bruker SAINT'
_computing_molecular_graphics 'Bruker SHELXTL'
_computing_publication_material 'Bruker SHELXTL'
_computing_structure_refinement 'SHELXL-97 (Sheldrick, 1997)'
_computing_structure_solution 'SHELXS-97 (Sheldrick, 1990)'
_diffrn_ambient_temperature 293(2)
_diffrn_measured_fraction_theta_full 0.997
_diffrn_measured_fraction_theta_max 0.997
_diffrn_measurement_device_type 'CCD area detector'
_diffrn_measurement_method 'phi and omega scans'
_diffrn_radiation_monochromator graphite
_diffrn_radiation_source 'fine-focus sealed tube'
_diffrn_radiation_type MoK\a
_diffrn_radiation_wavelength 0.71073
_diffrn_reflns_av_R_equivalents 0.0732
_diffrn_reflns_av_sigmaI/netI 0.0473
_diffrn_reflns_limit_h_max 21
_diffrn_reflns_limit_h_min -18
_diffrn_reflns_limit_k_max 15
_diffrn_reflns_limit_k_min -12
_diffrn_reflns_limit_l_max 19
_diffrn_reflns_limit_l_min -18
_diffrn_reflns_number 8388
_diffrn_reflns_theta_full 26.00
_diffrn_reflns_theta_max 26.00
_diffrn_reflns_theta_min 2.08
_diffrn_standards_decay_% 0
_exptl_absorpt_coefficient_mu 0.855
_exptl_absorpt_correction_T_max 0.8475
_exptl_absorpt_correction_T_min 0.8475
_exptl_absorpt_correction_type multi-scan
_exptl_absorpt_process_details SADABS
_exptl_crystal_colour 'dark red'
_exptl_crystal_density_diffrn 1.598
_exptl_crystal_density_method 'not measured'
_exptl_crystal_description block
_exptl_crystal_F_000 1552
_exptl_crystal_size_max 0.20
_exptl_crystal_size_mid 0.20
_exptl_crystal_size_min 0.20
_refine_diff_density_max 0.319
_refine_diff_density_min -0.292
_refine_diff_density_rms 0.070
_refine_ls_extinction_method none
_refine_ls_goodness_of_fit_ref 1.082
_refine_ls_hydrogen_treatment constr
_refine_ls_matrix_type full
_refine_ls_number_parameters 222
_refine_ls_number_reflns 3128
_refine_ls_number_restraints 0
_refine_ls_restrained_S_all 1.082
_refine_ls_R_factor_all 0.0398
_refine_ls_R_factor_gt 0.0354
_refine_ls_shift/su_max 0.001
_refine_ls_shift/su_mean 0.000
_refine_ls_structure_factor_coef Fsqd
_refine_ls_weighting_details 'calc w=1/[\s^2^(Fo^2^)+(0.0407P)^2^+1.1359P] where P=(Fo^2^+2Fc^2^)/3'
_refine_ls_weighting_scheme calc
_refine_ls_wR_factor_gt 0.0890
_refine_ls_wR_factor_ref 0.0924
_reflns_number_gt 2710
_reflns_number_total 3128
_reflns_threshold_expression >2sigma(I)
_cod_data_source_file c002167a.txt
_cod_data_source_block complex_3
_cod_depositor_comments
;
The following automatic conversions were performed:
'_symmetry_cell_setting' value 'Monoclinic' changed to 'monoclinic'
according to '/home/saulius/struct/CIF-dictionaries/cif_core.dic'
dictionary named 'cif_core.dic' version 2.4.1 from
2010-06-29.

'_refine_ls_hydrogen_treatment' value 'CONSTR' changed to
'constr' according to '/home/saulius/struct/CIF-dictionaries/cif_core.dic'
dictionary named 'cif_core.dic' version 2.4.1 from 2010-06-29.

Automatic conversion script
Id: cif_fix_enum 1527 2010-12-29 10:47:43Z saulius 
;
_cod_original_sg_symbol_H-M C2/c
_cod_database_code 7105595

loop_
_symmetry_equiv_pos_as_xyz
'x, y, z'
'-x, y, -z+1/2'
'x+1/2, y+1/2, z'
'-x+1/2, y+1/2, -z+1/2'
'-x, -y, -z'
'x, -y, z-1/2'
'-x+1/2, -y+1/2, -z'
'x+1/2, -y+1/2, z-1/2'

loop_
_atom_site_label
_atom_site_type_symbol
_atom_site_fract_x
_atom_site_fract_y
_atom_site_fract_z
_atom_site_U_iso_or_equiv
_atom_site_adp_type
_atom_site_occupancy
_atom_site_symmetry_multiplicity
_atom_site_calc_flag
_atom_site_refinement_flags
_atom_site_disorder_assembly
_atom_site_disorder_group
Fe1 Fe 1.0000 0.13037(3) 0.2500 0.03264(13) Uani 1 2 d S . .
Cl1 Cl 0.61477(4) 0.23599(6) 0.30442(5) 0.0701(2) Uani 1 1 d . . .
Cl2 Cl 0.91837(4) 0.41176(5) 0.41129(5) 0.0707(2) Uani 1 1 d . . .
O1 O 0.93746(8) 0.24994(11) 0.28665(9) 0.0426(3) Uani 1 1 d . . .
N2 N 0.87668(9) 0.08658(12) 0.15800(10) 0.0340(3) Uani 1 1 d . . .
N3 N 0.74590(9) 0.10785(12) 0.05848(10) 0.0345(3) Uani 1 1 d . . .
N1 N 1.00958(9) 0.00202(12) 0.15332(10) 0.0349(3) Uani 1 1 d . . .
C1 C 1.07994(11) -0.04395(16) 0.15916(13) 0.0400(4) Uani 1 1 d . . .
H1A H 1.1299 -0.0237 0.2075 0.048 Uiso 1 1 calc R . .
C12 C 0.80537(11) 0.13185(14) 0.14625(12) 0.0343(4) Uani 1 1 d . . .
C5 C 0.93747(11) -0.02968(14) 0.08334(12) 0.0341(4) Uani 1 1 d . . .
C13 C 0.79368(11) 0.19252(15) 0.21741(12) 0.0365(4) Uani 1 1 d . . .
C6 C 0.86525(11) 0.02815(14) 0.08126(12) 0.0342(4) Uani 1 1 d . . .
C14 C 0.71833(12) 0.18606(16) 0.22619(14) 0.0426(4) Uani 1 1 d . . .
H14A H 0.6759 0.1410 0.1873 0.051 Uiso 1 1 calc R . .
C10 C 0.62310(13) 0.12079(17) -0.07997(15) 0.0484(5) Uani 1 1 d . . .
H10A H 0.5700 0.1487 -0.1133 0.058 Uiso 1 1 calc R . .
C3 C 1.00814(13) -0.15339(17) 0.02736(14) 0.0467(5) Uani 1 1 d . . .
H3A H 1.0077 -0.2052 -0.0149 0.056 Uiso 1 1 calc R . .
C2 C 1.08217(13) -0.11984(16) 0.09712(14) 0.0444(5) Uani 1 1 d . . .
H2A H 1.1326 -0.1478 0.1023 0.053 Uiso 1 1 calc R . .
C18 C 0.86297(12) 0.25279(15) 0.28196(13) 0.0380(4) Uani 1 1 d . . .
C4 C 0.93477(13) -0.10907(16) 0.02105(13) 0.0430(4) Uani 1 1 d . . .
H4A H 0.8841 -0.1321 -0.0244 0.052 Uiso 1 1 calc R . .
C11 C 0.66615(12) 0.14811(16) 0.00875(14) 0.0430(4) Uani 1 1 d . . .
H11A H 0.6425 0.1941 0.0369 0.052 Uiso 1 1 calc R . .
C7 C 0.78378(11) 0.04089(15) 0.01628(12) 0.0359(4) Uani 1 1 d . . .
C17 C 0.84324(13) 0.32036(17) 0.34174(14) 0.0466(5) Uani 1 1 d . . .
C8 C 0.73563(12) 0.01014(18) -0.07669(13) 0.0463(5) Uani 1 1 d . . .
H8A H 0.7576 -0.0374 -0.1055 0.056 Uiso 1 1 calc R . .
C15 C 0.70731(13) 0.24615(17) 0.29221(15) 0.0475(5) Uani 1 1 d . . .
C16 C 0.76864(14) 0.31636(18) 0.34842(14) 0.0515(5) Uani 1 1 d . . .
H16A H 0.7596 0.3604 0.3902 0.062 Uiso 1 1 calc R . .
C9 C 0.65806(13) 0.04987(19) -0.12312(14) 0.0520(5) Uani 1 1 d . . .
H9A H 0.6272 0.0304 -0.1843 0.062 Uiso 1 1 calc R . .

loop_
_atom_site_aniso_label
_atom_site_aniso_U_11
_atom_site_aniso_U_22
_atom_site_aniso_U_33
_atom_site_aniso_U_23
_atom_site_aniso_U_13
_atom_site_aniso_U_12
Fe1 0.0252(2) 0.0385(2) 0.0315(2) 0.000 0.00954(15) 0.000
Cl1 0.0670(4) 0.0783(4) 0.0917(5) 0.0140(3) 0.0594(4) 0.0175(3)
Cl2 0.0634(4) 0.0666(4) 0.0694(4) -0.0319(3) 0.0164(3) 0.0041(3)
O1 0.0332(7) 0.0463(7) 0.0451(8) -0.0092(6) 0.0136(6) 0.0008(6)
N2 0.0286(7) 0.0410(8) 0.0315(8) -0.0017(6) 0.0119(6) 0.0025(6)
N3 0.0263(7) 0.0397(8) 0.0338(8) -0.0016(6) 0.0092(6) 0.0012(6)
N1 0.0302(8) 0.0409(8) 0.0314(8) 0.0015(6) 0.0109(6) 0.0046(6)
C1 0.0338(9) 0.0461(11) 0.0378(10) 0.0024(8) 0.0131(8) 0.0081(8)
C12 0.0266(9) 0.0392(10) 0.0339(9) -0.0013(7) 0.0100(7) 0.0013(7)
C5 0.0331(9) 0.0373(9) 0.0317(9) 0.0027(7) 0.0135(7) 0.0034(7)
C13 0.0335(9) 0.0399(10) 0.0362(9) 0.0012(8) 0.0149(8) 0.0078(7)
C6 0.0308(9) 0.0375(9) 0.0330(9) -0.0030(7) 0.0125(7) 0.0005(7)
C14 0.0354(9) 0.0480(11) 0.0456(11) 0.0054(9) 0.0183(9) 0.0072(8)
C10 0.0317(10) 0.0536(12) 0.0466(12) 0.0060(9) 0.0040(9) 0.0038(8)
C3 0.0539(12) 0.0438(11) 0.0451(11) -0.0031(9) 0.0238(10) 0.0108(9)
C2 0.0422(11) 0.0484(11) 0.0450(11) 0.0053(9) 0.0209(9) 0.0157(9)
C18 0.0364(10) 0.0400(10) 0.0363(10) 0.0012(7) 0.0143(8) 0.0080(8)
C4 0.0413(11) 0.0455(10) 0.0389(10) -0.0056(8) 0.0139(9) 0.0028(8)
C11 0.0297(9) 0.0482(11) 0.0468(11) 0.0031(9) 0.0122(8) 0.0068(8)
C7 0.0321(9) 0.0388(9) 0.0356(9) -0.0025(7) 0.0133(8) -0.0001(7)
C17 0.0493(11) 0.0454(11) 0.0396(11) -0.0050(8) 0.0135(9) 0.0104(9)
C8 0.0414(11) 0.0538(12) 0.0369(10) -0.0083(9) 0.0102(9) -0.0015(9)
C15 0.0460(11) 0.0542(12) 0.0530(12) 0.0119(9) 0.0313(10) 0.0179(9)
C16 0.0586(13) 0.0556(13) 0.0459(12) 0.0009(10) 0.0277(10) 0.0203(11)
C9 0.0423(11) 0.0625(13) 0.0375(11) -0.0040(10) 0.0039(9) -0.0013(10)

loop_
_atom_type_symbol
_atom_type_description
_atom_type_scat_dispersion_real
_atom_type_scat_dispersion_imag
_atom_type_scat_source
C C 0.0033 0.0016 'International Tables Vol C Tables 4.2.6.8 and 6.1.1.4'
H H 0.0000 0.0000 'International Tables Vol C Tables 4.2.6.8 and 6.1.1.4'
N N 0.0061 0.0033 'International Tables Vol C Tables 4.2.6.8 and 6.1.1.4'
O O 0.0106 0.0060 'International Tables Vol C Tables 4.2.6.8 and 6.1.1.4'
Cl Cl 0.1484 0.1585 'International Tables Vol C Tables 4.2.6.8 and 6.1.1.4'
Fe Fe 0.3463 0.8444 'International Tables Vol C Tables 4.2.6.8 and 6.1.1.4'

loop_
_geom_angle_atom_site_label_1
_geom_angle_atom_site_label_2
_geom_angle_atom_site_label_3
_geom_angle
_geom_angle_site_symmetry_1
_geom_angle_site_symmetry_3
_geom_angle_publ_flag
O1 Fe1 O1 89.70(8) 2_755 . ?
O1 Fe1 N2 120.02(5) 2_755 . ?
O1 Fe1 N2 81.92(5) . . ?
O1 Fe1 N2 81.92(5) 2_755 2_755 ?
O1 Fe1 N2 120.02(5) . 2_755 ?
N2 Fe1 N2 150.60(8) . 2_755 ?
O1 Fe1 N1 95.30(5) 2_755 . ?
O1 Fe1 N1 153.21(5) . . ?
N2 Fe1 N1 72.77(5) . . ?
N2 Fe1 N1 86.77(5) 2_755 . ?
O1 Fe1 N1 153.21(5) 2_755 2_755 ?
O1 Fe1 N1 95.30(5) . 2_755 ?
N2 Fe1 N1 86.77(5) . 2_755 ?
N2 Fe1 N1 72.77(5) 2_755 2_755 ?
N1 Fe1 N1 91.99(8) . 2_755 ?
C18 O1 Fe1 131.41(12) . . ?
C12 N2 C6 109.24(14) . . ?
C12 N2 Fe1 129.30(12) . . ?
C6 N2 Fe1 118.26(11) . . ?
C12 N3 C11 131.09(16) . . ?
C12 N3 C7 107.59(14) . . ?
C11 N3 C7 120.80(15) . . ?
C1 N1 C5 117.44(15) . . ?
C1 N1 Fe1 125.92(12) . . ?
C5 N1 Fe1 116.65(11) . . ?
N1 C1 C2 123.38(18) . . ?
N2 C12 N3 108.82(15) . . ?
N2 C12 C13 123.69(16) . . ?
N3 C12 C13 127.44(16) . . ?
N1 C5 C4 122.21(16) . . ?
N1 C5 C6 112.99(15) . . ?
C4 C5 C6 124.81(16) . . ?
C14 C13 C18 121.09(17) . . ?
C14 C13 C12 120.82(17) . . ?
C18 C13 C12 117.95(16) . . ?
N2 C6 C7 109.01(15) . . ?
N2 C6 C5 116.59(15) . . ?
C7 C6 C5 134.39(16) . . ?
C15 C14 C13 120.19(19) . . ?
C11 C10 C9 120.43(18) . . ?
C4 C3 C2 119.07(18) . . ?
C3 C2 C1 118.64(18) . . ?
O1 C18 C17 121.19(18) . . ?
O1 C18 C13 124.70(16) . . ?
C17 C18 C13 114.11(17) . . ?
C3 C4 C5 119.17(18) . . ?
C10 C11 N3 120.07(18) . . ?
C6 C7 N3 105.26(15) . . ?
C6 C7 C8 136.80(17) . . ?
N3 C7 C8 117.80(16) . . ?
C16 C17 C18 123.7(2) . . ?
C16 C17 Cl2 118.25(16) . . ?
C18 C17 Cl2 118.00(16) . . ?
C9 C8 C7 119.98(19) . . ?
C14 C15 C16 120.58(19) . . ?
C14 C15 Cl1 120.10(18) . . ?
C16 C15 Cl1 119.31(16) . . ?
C17 C16 C15 119.20(19) . . ?
C8 C9 C10 120.79(19) . . ?

loop_
_geom_bond_atom_site_label_1
_geom_bond_atom_site_label_2
_geom_bond_distance
_geom_bond_site_symmetry_2
_geom_bond_publ_flag
Fe1 O1 2.0767(13) 2_755 ?
Fe1 O1 2.0767(13) . ?
Fe1 N2 2.1245(14) . ?
Fe1 N2 2.1245(14) 2_755 ?
Fe1 N1 2.2747(15) . ?
Fe1 N1 2.2747(15) 2_755 ?
Cl1 C15 1.743(2) . ?
Cl2 C17 1.739(2) . ?
O1 C18 1.294(2) . ?
N2 C12 1.322(2) . ?
N2 C6 1.367(2) . ?
N3 C12 1.387(2) . ?
N3 C11 1.388(2) . ?
N3 C7 1.409(2) . ?
N1 C1 1.339(2) . ?
N1 C5 1.353(2) . ?
C1 C2 1.380(3) . ?
C12 C13 1.455(2) . ?
C5 C4 1.386(3) . ?
C5 C6 1.456(2) . ?
C13 C14 1.408(3) . ?
C13 C18 1.433(3) . ?
C6 C7 1.386(2) . ?
C14 C15 1.376(3) . ?
C10 C11 1.343(3) . ?
C10 C9 1.414(3) . ?
C3 C4 1.377(3) . ?
C3 C2 1.378(3) . ?
C18 C17 1.425(3) . ?
C7 C8 1.421(3) . ?
C17 C16 1.377(3) . ?
C8 C9 1.348(3) . ?
C15 C16 1.382(3) . ?
